data_7119272
loop_
_publ_author_name
'Zhou, Xiaofan'
'Huang, Chaoqian'
'Zeng, Yu'
'Xiong, Jiarui'
'Xiao, Yuanjing'
'Zhang, Junliang'

_publ_section_title
;
 Silver-catalysed tandem hydroamination and cyclization of
 2-trifluoromethyl-1,3-enynes with primary amines: modular entry to
 4-trifluoromethyl-3-pyrrolines.
;
_journal_issue 6
_journal_name_full 'Chemical communications (Cambridge, England)'
_journal_page_first 1084
_journal_page_last 1087
_journal_paper_doi 10.1039/c6cc09595j
_journal_volume 53
_journal_year 2017
_chemical_formula_sum 'C18 H16 F3 N'
_chemical_formula_weight 303.32
_chemical_name_systematic 1-benzyl-2-phenyl-4-(trifluoromethyl)-2,5-dihydro-1H-pyrrole
_space_group_IT_number 19
_symmetry_cell_setting orthorhombic
_symmetry_space_group_name_Hall 'P 2ac 2ab'
_symmetry_space_group_name_H-M 'P 21 21 21'
_atom_sites_solution_hydrogens geom
_atom_sites_solution_primary direct
_atom_sites_solution_secondary difmap
_audit_creation_method SHELXL-97
_audit_update_record
;
2016-06-20 deposited with the CCDC.
2016-12-19 downloaded from the CCDC.
;
_cell_angle_alpha 90.00
_cell_angle_beta 90.00
_cell_angle_gamma 90.00
_cell_formula_units_Z 4
_cell_length_a 6.2485(12)
_cell_length_b 9.5833(19)
_cell_length_c 26.376(5)
_cell_measurement_reflns_used 1705
_cell_measurement_temperature 296(2)
_cell_measurement_theta_max 18.43
_cell_measurement_theta_min 2.26
_cell_volume 1579.4(5)
_computing_structure_refinement 'SHELXL-97 (Sheldrick, 2008)'
_computing_structure_solution 'SHELXS-97 (Sheldrick, 2008)'
_diffrn_ambient_temperature 296(2)
_diffrn_measured_fraction_theta_full 0.999
_diffrn_measured_fraction_theta_max 0.999
_diffrn_measurement_device_type 'Bruker Smart Apex II CCD'
_diffrn_radiation_monochromator graphite
_diffrn_radiation_source 'fine-focus sealed tube'
_diffrn_radiation_type MoK\a
_diffrn_radiation_wavelength 0.71073
_diffrn_reflns_av_R_equivalents 0.0887
_diffrn_reflns_av_sigmaI/netI 0.0579
_diffrn_reflns_limit_h_max 7
_diffrn_reflns_limit_h_min -7
_diffrn_reflns_limit_k_max 11
_diffrn_reflns_limit_k_min -11
_diffrn_reflns_limit_l_max 31
_diffrn_reflns_limit_l_min -30
_diffrn_reflns_number 18515
_diffrn_reflns_theta_full 25.01
_diffrn_reflns_theta_max 25.01
_diffrn_reflns_theta_min 1.54
_exptl_absorpt_coefficient_mu 0.099
_exptl_absorpt_correction_T_max 0.9882
_exptl_absorpt_correction_T_min 0.9624
_exptl_absorpt_correction_type multi-scan
_exptl_absorpt_process_details sadabs
_exptl_crystal_colour colorless
_exptl_crystal_density_diffrn 1.276
_exptl_crystal_density_method 'not measured'
_exptl_crystal_description block
_exptl_crystal_F_000 632
_exptl_crystal_recrystallization_method 'Re-crystallisation from solvent'
_exptl_crystal_size_max 0.39
_exptl_crystal_size_mid 0.18
_exptl_crystal_size_min 0.12
_refine_diff_density_max 0.105
_refine_diff_density_min -0.112
_refine_diff_density_rms 0.030
_refine_ls_abs_structure_details 'Flack H D (1983), Acta Cryst. A39, 876-881'
_refine_ls_abs_structure_Flack -1.0(13)
_refine_ls_extinction_method none
_refine_ls_goodness_of_fit_ref 1.022
_refine_ls_hydrogen_treatment constr
_refine_ls_matrix_type full
_refine_ls_number_parameters 199
_refine_ls_number_reflns 2794
_refine_ls_number_restraints 0
_refine_ls_restrained_S_all 1.022
_refine_ls_R_factor_all 0.1212
_refine_ls_R_factor_gt 0.0439
_refine_ls_shift/su_max 0.000
_refine_ls_shift/su_mean 0.000
_refine_ls_structure_factor_coef Fsqd
_refine_ls_weighting_details 'calc w=1/[\s^2^(Fo^2^)+(0.0405P)^2^+0.0704P] where P=(Fo^2^+2Fc^2^)/3'
_refine_ls_weighting_scheme calc
_refine_ls_wR_factor_gt 0.0830
_refine_ls_wR_factor_ref 0.1092
_reflns_number_gt 1467
_reflns_number_total 2794
_reflns_threshold_expression >2sigma(I)
_cod_data_source_file c6cc09595j2.cif
_cod_data_source_block z
_cod_depositor_comments
;
The following automatic conversions were performed:

'_symmetry_cell_setting' value 'Orthorhombic' changed to
'orthorhombic' according to
/usr/data/users/saulius/crontab/automatic-downloads/rss-feeds/RSC/lib/dictionaries/cif_core.dic
dictionary named 'cif_core.dic' version 2.4.2 from 2011-04-26.

Automatic conversion script
Id: cif_fix_values 4268 2015-11-12 08:31:59Z antanas 

 Adding full bibliography for 7119272--7119273.cif.
;
_cod_original_sg_symbol_H-M P2(1)2(1)2(1)
_cod_database_code 7119272
_solvent_exptl_crystal_recrystallization_method DCM

loop_
_symmetry_equiv_pos_as_xyz
'x, y, z'
'-x+1/2, -y, z+1/2'
'-x, y+1/2, -z+1/2'
'x+1/2, -y+1/2, -z'

loop_
_atom_site_label
_atom_site_type_symbol
_atom_site_fract_x
_atom_site_fract_y
_atom_site_fract_z
_atom_site_U_iso_or_equiv
_atom_site_adp_type
_atom_site_occupancy
_atom_site_symmetry_multiplicity
_atom_site_calc_flag
_atom_site_refinement_flags
F1 F 0.1255(4) 0.2027(3) 0.07156(9) 0.1198(9) Uani 1 1 d .
F2 F 0.3298(4) 0.3523(2) 0.10452(8) 0.1127(8) Uani 1 1 d .
F3 F 0.3972(4) 0.2754(2) 0.03102(8) 0.1079(8) Uani 1 1 d .
N1 N 0.5339(4) -0.0605(2) 0.15066(9) 0.0551(7) Uani 1 1 d .
C1 C 0.3943(8) -0.0724(4) 0.27994(16) 0.0954(12) Uani 1 1 d .
H1A H 0.4983 -0.0086 0.2899 0.114 Uiso 1 1 calc R
C2 C 0.2193(10) -0.0989(6) 0.31147(18) 0.1204(17) Uani 1 1 d .
H2A H 0.2036 -0.0508 0.3419 0.144 Uiso 1 1 calc R
C3 C 0.0737(9) -0.1948(7) 0.2973(2) 0.1232(18) Uani 1 1 d .
H3A H -0.0409 -0.2142 0.3186 0.148 Uiso 1 1 calc R
C4 C 0.0901(8) -0.2632(5) 0.2529(2) 0.1091(15) Uani 1 1 d .
H4A H -0.0132 -0.3281 0.2435 0.131 Uiso 1 1 calc R
C5 C 0.2612(7) -0.2362(4) 0.22144(15) 0.0816(11) Uani 1 1 d .
H5A H 0.2736 -0.2840 0.1909 0.098 Uiso 1 1 calc R
C6 C 0.4132(6) -0.1398(4) 0.23458(13) 0.0665(9) Uani 1 1 d .
C7 C 0.6019(5) -0.1104(3) 0.20060(12) 0.0715(10) Uani 1 1 d .
H7A H 0.6925 -0.0405 0.2164 0.086 Uiso 1 1 calc R
H7B H 0.6857 -0.1949 0.1966 0.086 Uiso 1 1 calc R
C8 C 0.4144(5) 0.0702(3) 0.15133(11) 0.0606(9) Uani 1 1 d .
H8A H 0.4671 0.1329 0.1774 0.073 Uiso 1 1 calc R
H8B H 0.2626 0.0542 0.1564 0.073 Uiso 1 1 calc R
C9 C 0.4595(5) 0.1251(3) 0.09927(12) 0.0580(8) Uani 1 1 d .
C10 C 0.6255(5) 0.0622(3) 0.07921(12) 0.0621(8) Uani 1 1 d .
H10A H 0.6820 0.0826 0.0475 0.075 Uiso 1 1 calc R
C11 C 0.7112(5) -0.0463(3) 0.11419(11) 0.0570(8) Uani 1 1 d .
H11A H 0.8372 -0.0093 0.1318 0.068 Uiso 1 1 calc R
C12 C 0.7672(5) -0.1841(3) 0.09039(11) 0.0597(8) Uani 1 1 d .
C13 C 0.6189(7) -0.2561(4) 0.06304(13) 0.0797(10) Uani 1 1 d .
H13A H 0.4832 -0.2182 0.0585 0.096 Uiso 1 1 calc R
C14 C 0.6661(8) -0.3850(4) 0.04180(15) 0.0940(12) Uani 1 1 d .
H14A H 0.5632 -0.4334 0.0234 0.113 Uiso 1 1 calc R
C15 C 0.8662(9) -0.4396(4) 0.04836(15) 0.0949(13) Uani 1 1 d .
H15A H 0.8991 -0.5268 0.0350 0.114 Uiso 1 1 calc R
C16 C 1.0179(7) -0.3668(5) 0.07451(16) 0.0970(13) Uani 1 1 d .
H16A H 1.1545 -0.4037 0.0784 0.116 Uiso 1 1 calc R
C17 C 0.9691(5) -0.2391(3) 0.09502(13) 0.0745(10) Uani 1 1 d .
H17A H 1.0740 -0.1893 0.1123 0.089 Uiso 1 1 calc R
C18 C 0.3304(7) 0.2363(4) 0.07664(15) 0.0797(11) Uani 1 1 d .

loop_
_atom_site_aniso_label
_atom_site_aniso_U_11
_atom_site_aniso_U_22
_atom_site_aniso_U_33
_atom_site_aniso_U_23
_atom_site_aniso_U_13
_atom_site_aniso_U_12
F1 0.0803(15) 0.134(2) 0.145(2) 0.0476(16) -0.0194(15) 0.0167(17)
F2 0.155(2) 0.0683(13) 0.1150(17) -0.0037(13) -0.0057(17) 0.0414(13)
F3 0.143(2) 0.0959(15) 0.0848(14) 0.0362(13) 0.0191(15) 0.0347(16)
N1 0.0582(16) 0.0553(14) 0.0519(16) 0.0048(13) 0.0060(14) 0.0116(13)
C1 0.124(4) 0.092(3) 0.070(3) 0.008(2) 0.008(3) -0.005(3)
C2 0.168(5) 0.114(4) 0.079(3) 0.007(3) 0.030(4) 0.021(4)
C3 0.114(4) 0.136(5) 0.119(5) 0.052(4) 0.029(4) 0.024(4)
C4 0.099(4) 0.111(4) 0.117(4) 0.044(3) -0.022(3) -0.003(3)
C5 0.085(3) 0.082(3) 0.077(3) 0.017(2) -0.014(3) 0.002(2)
C6 0.085(3) 0.067(2) 0.047(2) 0.0122(18) -0.002(2) 0.013(2)
C7 0.074(2) 0.079(2) 0.061(2) 0.0092(18) -0.006(2) 0.011(2)
C8 0.067(2) 0.0564(19) 0.058(2) -0.0014(17) 0.0031(17) 0.0084(18)
C9 0.065(2) 0.0491(18) 0.059(2) 0.0064(16) -0.0006(18) 0.0038(17)
C10 0.070(2) 0.0561(19) 0.060(2) 0.0087(17) 0.0115(19) 0.000(2)
C11 0.0555(19) 0.0550(19) 0.061(2) 0.0003(17) -0.0034(18) 0.0057(16)
C12 0.067(2) 0.0546(19) 0.058(2) 0.0062(16) 0.0104(19) 0.0107(18)
C13 0.082(2) 0.061(2) 0.097(3) -0.009(2) -0.005(2) 0.010(2)
C14 0.115(3) 0.073(3) 0.094(3) -0.011(2) 0.004(3) -0.002(3)
C15 0.135(4) 0.061(2) 0.089(3) -0.002(2) 0.031(3) 0.021(3)
C16 0.091(3) 0.081(3) 0.119(4) 0.002(2) 0.023(3) 0.028(3)
C17 0.072(2) 0.067(2) 0.085(3) 0.0006(19) 0.004(2) 0.0178(19)
C18 0.105(3) 0.062(2) 0.072(3) 0.013(2) 0.010(2) 0.014(2)

loop_
_atom_type_symbol
_atom_type_description
_atom_type_scat_dispersion_real
_atom_type_scat_dispersion_imag
_atom_type_scat_source
C C 0.0033 0.0016 'International Tables Vol C Tables 4.2.6.8 and 6.1.1.4'
H H 0.0000 0.0000 'International Tables Vol C Tables 4.2.6.8 and 6.1.1.4'
N N 0.0061 0.0033 'International Tables Vol C Tables 4.2.6.8 and 6.1.1.4'
F F 0.0171 0.0103 'International Tables Vol C Tables 4.2.6.8 and 6.1.1.4'

loop_
_geom_angle_atom_site_label_1
_geom_angle_atom_site_label_2
_geom_angle_atom_site_label_3
_geom_angle
C8 N1 C7 114.7(2)
C8 N1 C11 108.3(2)
C7 N1 C11 113.5(2)
C6 C1 C2 120.3(4)
C6 C1 H1A 119.9
C2 C1 H1A 119.9
C3 C2 C1 119.2(5)
C3 C2 H2A 120.4
C1 C2 H2A 120.4
C4 C3 C2 121.5(5)
C4 C3 H3A 119.2
C2 C3 H3A 119.2
C3 C4 C5 119.4(5)
C3 C4 H4A 120.3
C5 C4 H4A 120.3
C6 C5 C4 120.8(4)
C6 C5 H5A 119.6
C4 C5 H5A 119.6
C1 C6 C5 118.7(4)
C1 C6 C7 120.0(4)
C5 C6 C7 121.2(3)
N1 C7 C6 111.6(3)
N1 C7 H7A 109.3
C6 C7 H7A 109.3
N1 C7 H7B 109.3
C6 C7 H7B 109.3
H7A C7 H7B 108.0
N1 C8 C9 101.2(2)
N1 C8 H8A 111.5
C9 C8 H8A 111.5
N1 C8 H8B 111.5
C9 C8 H8B 111.5
H8A C8 H8B 109.3
C10 C9 C18 127.3(3)
C10 C9 C8 110.9(3)
C18 C9 C8 121.8(3)
C9 C10 C11 110.8(3)
C9 C10 H10A 124.6
C11 C10 H10A 124.6
N1 C11 C10 101.4(2)
N1 C11 C12 111.5(2)
C10 C11 C12 116.0(3)
N1 C11 H11A 109.2
C10 C11 H11A 109.2
C12 C11 H11A 109.2
C13 C12 C17 118.5(3)
C13 C12 C11 120.5(3)
C17 C12 C11 120.9(3)
C12 C13 C14 121.3(4)
C12 C13 H13A 119.3
C14 C13 H13A 119.3
C15 C14 C13 119.0(4)
C15 C14 H14A 120.5
C13 C14 H14A 120.5
C16 C15 C14 120.2(4)
C16 C15 H15A 119.9
C14 C15 H15A 119.9
C15 C16 C17 120.1(4)
C15 C16 H16A 120.0
C17 C16 H16A 120.0
C16 C17 C12 120.8(4)
C16 C17 H17A 119.6
C12 C17 H17A 119.6
F1 C18 F3 106.3(3)
F1 C18 F2 104.8(3)
F3 C18 F2 105.4(3)
F1 C18 C9 113.3(3)
F3 C18 C9 113.7(3)
F2 C18 C9 112.6(3)

loop_
_geom_bond_atom_site_label_1
_geom_bond_atom_site_label_2
_geom_bond_distance
F1 C18 1.327(4)
F2 C18 1.333(4)
F3 C18 1.328(4)
N1 C8 1.458(3)
N1 C7 1.464(3)
N1 C11 1.474(3)
C1 C6 1.365(5)
C1 C2 1.397(6)
C1 H1A 0.9300
C2 C3 1.346(6)
C2 H2A 0.9300
C3 C4 1.346(6)
C3 H3A 0.9300
C4 C5 1.378(5)
C4 H4A 0.9300
C5 C6 1.370(5)
C5 H5A 0.9300
C6 C7 1.508(4)
C7 H7A 0.9700
C7 H7B 0.9700
C8 C9 1.497(4)
C8 H8A 0.9700
C8 H8B 0.9700
C9 C10 1.311(4)
C9 C18 1.464(4)
C10 C11 1.490(4)
C10 H10A 0.9300
C11 C12 1.503(4)
C11 H11A 0.9800
C12 C13 1.363(4)
C12 C17 1.373(4)
C13 C14 1.387(5)
C13 H13A 0.9300
C14 C15 1.367(5)
C14 H14A 0.9300
C15 C16 1.364(5)
C15 H15A 0.9300
C16 C17 1.372(5)
C16 H16A 0.9300
C17 H17A 0.9300

loop_
_geom_torsion_atom_site_label_1
_geom_torsion_atom_site_label_2
_geom_torsion_atom_site_label_3
_geom_torsion_atom_site_label_4
_geom_torsion
C6 C1 C2 C3 2.1(6)
C1 C2 C3 C4 -1.6(7)
C2 C3 C4 C5 0.9(7)
C3 C4 C5 C6 -0.6(6)
C2 C1 C6 C5 -1.8(5)
C2 C1 C6 C7 179.7(3)
C4 C5 C6 C1 1.1(5)
C4 C5 C6 C7 179.5(3)
C8 N1 C7 C6 61.7(4)
C11 N1 C7 C6 -173.1(3)
C1 C6 C7 N1 -121.8(3)
C5 C6 C7 N1 59.8(4)
C7 N1 C8 C9 154.4(3)
C11 N1 C8 C9 26.5(3)
N1 C8 C9 C10 -17.4(3)
N1 C8 C9 C18 163.6(3)
C18 C9 C10 C11 -179.4(3)
C8 C9 C10 C11 1.6(3)
C8 N1 C11 C10 -25.7(3)
C7 N1 C11 C10 -154.3(2)
C8 N1 C11 C12 -149.8(3)
C7 N1 C11 C12 81.6(3)
C9 C10 C11 N1 14.7(3)
C9 C10 C11 C12 135.6(3)
N1 C11 C12 C13 60.2(4)
C10 C11 C12 C13 -55.2(4)
N1 C11 C12 C17 -120.8(3)
C10 C11 C12 C17 123.8(3)
C17 C12 C13 C14 2.5(5)
C11 C12 C13 C14 -178.5(3)
C12 C13 C14 C15 -0.4(6)
C13 C14 C15 C16 -1.4(6)
C14 C15 C16 C17 1.0(6)
C15 C16 C17 C12 1.2(6)
C13 C12 C17 C16 -2.9(5)
C11 C12 C17 C16 178.1(3)
C10 C9 C18 F1 120.5(4)
C8 C9 C18 F1 -60.7(4)
C10 C9 C18 F3 -1.0(5)
C8 C9 C18 F3 177.9(3)
C10 C9 C18 F2 -120.8(4)
C8 C9 C18 F2 58.1(4)
